data_4069388
loop_
_publ_author_name
'Korobkov, Ilia'
'Gambarotta, Sandro'

_publ_section_title
;
 Aluminate Samarium(II) and Samarium(III) Aryloxides. Isolation of a
 Single-Component Ethylene Polymerization Catalyst
;
_journal_issue 14
_journal_name_full Organometallics
_journal_page_first 4009
_journal_paper_doi 10.1021/om900172n
_journal_volume 28
_journal_year 2009
_chemical_formula_sum 'C42 H44 Al2 O2 Sm'
_chemical_formula_weight 785.08
_chemical_name_systematic
; 
 ? 
;
_space_group_IT_number 14
_symmetry_cell_setting monoclinic
_symmetry_space_group_name_Hall '-P 2yn'
_symmetry_space_group_name_H-M 'P 1 21/n 1'
_atom_sites_solution_hydrogens geom
_atom_sites_solution_primary direct
_atom_sites_solution_secondary difmap
_audit_creation_method SHELXL-97
_cell_angle_alpha 90.00
_cell_angle_beta 113.802(4)
_cell_angle_gamma 90.00
_cell_formula_units_Z 4
_cell_length_a 17.068(4)
_cell_length_b 13.733(3)
_cell_length_c 17.243(4)
_cell_measurement_reflns_used 809
_cell_measurement_temperature 125(2)
_cell_measurement_theta_max 28.32
_cell_measurement_theta_min 2.58
_cell_volume 3697.9(15)
_computing_cell_refinement 'SMART, Bruker (2000)'
_computing_data_collection 'SMART, Bruker (2000)'
_computing_data_reduction 'XPREP, Bruker (2000)'
_computing_molecular_graphics 'SHELXTL, Bruker (2000)'
_computing_publication_material 'SHELXTL, Bruker (2000)'
_computing_structure_refinement 'SHELXL-97 (Sheldrick, 1997)'
_computing_structure_solution 'SHELXS-97 (Sheldrick, 1990)'
_diffrn_ambient_temperature 125(2)
_diffrn_measured_fraction_theta_full 0.991
_diffrn_measured_fraction_theta_max 0.991
_diffrn_measurement_device_type 'CCD area detector'
_diffrn_measurement_method 'phi and omega scans'
_diffrn_radiation_monochromator graphite
_diffrn_radiation_source 'fine-focus sealed tube'
_diffrn_radiation_type MoK\a
_diffrn_radiation_wavelength 0.71073
_diffrn_reflns_av_R_equivalents 0.0437
_diffrn_reflns_av_sigmaI/netI 0.0331
_diffrn_reflns_limit_h_max 22
_diffrn_reflns_limit_h_min -22
_diffrn_reflns_limit_k_max 18
_diffrn_reflns_limit_k_min -18
_diffrn_reflns_limit_l_max 23
_diffrn_reflns_limit_l_min -22
_diffrn_reflns_number 44573
_diffrn_reflns_theta_full 28.34
_diffrn_reflns_theta_max 28.34
_diffrn_reflns_theta_min 1.42
_diffrn_standards_decay_% <1
_exptl_absorpt_coefficient_mu 1.669
_exptl_absorpt_correction_T_max 0.7313
_exptl_absorpt_correction_T_min 0.7313
_exptl_absorpt_correction_type multi-scan
_exptl_absorpt_process_details 'SADABS, Bruker (2000)'
_exptl_crystal_colour black
_exptl_crystal_density_diffrn 1.410
_exptl_crystal_density_meas ?
_exptl_crystal_density_method 'not measured'
_exptl_crystal_description block
_exptl_crystal_F_000 1600
_exptl_crystal_size_max 0.20
_exptl_crystal_size_mid 0.20
_exptl_crystal_size_min 0.20
_refine_diff_density_max 0.733
_refine_diff_density_min -1.040
_refine_diff_density_rms 0.090
_refine_ls_extinction_method none
_refine_ls_goodness_of_fit_ref 1.039
_refine_ls_hydrogen_treatment constr
_refine_ls_matrix_type full
_refine_ls_number_parameters 424
_refine_ls_number_reflns 9158
_refine_ls_number_restraints 0
_refine_ls_restrained_S_all 1.039
_refine_ls_R_factor_all 0.0472
_refine_ls_R_factor_gt 0.0405
_refine_ls_shift/su_max 0.001
_refine_ls_shift/su_mean 0.001
_refine_ls_structure_factor_coef Fsqd
_refine_ls_weighting_details 'calc w=1/[\s^2^(Fo^2^)+(0.0065P)^2^+12.8133P] where P=(Fo^2^+2Fc^2^)/3'
_refine_ls_weighting_scheme calc
_refine_ls_wR_factor_gt 0.0721
_refine_ls_wR_factor_ref 0.0745
_reflns_number_gt 8472
_reflns_number_total 9158
_reflns_threshold_expression >2sigma(I)
_cod_data_source_file om900172n_si_001.cif
_cod_data_source_block complex1
_cod_depositor_comments
;
The following automatic conversions were performed:

'_symmetry_cell_setting' value 'Monoclinic' changed to 'monoclinic'
according to /home/saulius/struct/CIF-dictionaries/cif_core.dic
dictionary named 'cif_core.dic' version 2.4.2 from 2011-04-26.

Automatic conversion script
Id: cif_fix_values 1715 2011-07-08 13:25:40Z adriana 

The following automatic conversions were performed:

'_exptl_crystal_density_meas' value 'n/a' was changed to '?' - the
value is perceived as not measured.

Automatic conversion script
Id: cif_fix_values 3008 2015-01-20 13:52:24Z robertas 
;
_cod_original_cell_volume 3698.0(15)
_cod_original_sg_symbol_H-M P2(1)/n
_cod_database_code 4069388

loop_
_symmetry_equiv_pos_as_xyz
'x, y, z'
'-x+1/2, y+1/2, -z+1/2'
'-x, -y, -z'
'x-1/2, -y-1/2, z-1/2'

loop_
_atom_site_label
_atom_site_type_symbol
_atom_site_fract_x
_atom_site_fract_y
_atom_site_fract_z
_atom_site_U_iso_or_equiv
_atom_site_adp_type
_atom_site_occupancy
_atom_site_symmetry_multiplicity
_atom_site_calc_flag
_atom_site_refinement_flags
Sm1 Sm 0.622843(10) 0.760508(10) 0.417070(9) 0.01739(5) Uani 1 1 d .
Al1 Al 0.63512(6) 0.51571(6) 0.39337(6) 0.01777(18) Uani 1 1 d .
Al2 Al 0.43698(6) 0.85294(6) 0.28213(6) 0.01671(17) Uani 1 1 d .
O1 O 0.60726(13) 0.62017(14) 0.31997(12) 0.0159(4) Uani 1 1 d .
O2 O 0.53920(13) 0.91156(14) 0.34650(13) 0.0167(4) Uani 1 1 d .
C1 C 0.61384(18) 0.6312(2) 0.24452(18) 0.0152(5) Uani 1 1 d .
C2 C 0.66819(19) 0.7033(2) 0.23684(19) 0.0185(6) Uani 1 1 d .
C3 C 0.6724(2) 0.7197(2) 0.1593(2) 0.0238(6) Uani 1 1 d .
H3A H 0.7087 0.7694 0.1543 0.029 Uiso 1 1 calc R
C4 C 0.6245(2) 0.6647(2) 0.0891(2) 0.0263(7) Uani 1 1 d .
H4A H 0.6278 0.6759 0.0362 0.032 Uiso 1 1 calc R
C5 C 0.5718(2) 0.5931(2) 0.0975(2) 0.0226(6) Uani 1 1 d .
H5A H 0.5390 0.5548 0.0494 0.027 Uiso 1 1 calc R
C6 C 0.56478(19) 0.5750(2) 0.17364(18) 0.0168(6) Uani 1 1 d .
C7 C 0.72034(18) 0.7643(2) 0.31018(18) 0.0179(6) Uani 1 1 d .
C8 C 0.7816(2) 0.7237(2) 0.38387(19) 0.0216(6) Uani 1 1 d .
H8A H 0.7904 0.6552 0.3873 0.026 Uiso 1 1 calc R
C9 C 0.8299(2) 0.7822(3) 0.4522(2) 0.0241(7) Uani 1 1 d .
H9A H 0.8712 0.7537 0.5022 0.029 Uiso 1 1 calc R
C10 C 0.8177(2) 0.8821(3) 0.4475(2) 0.0254(7) Uani 1 1 d .
H10A H 0.8509 0.9221 0.4942 0.030 Uiso 1 1 calc R
C11 C 0.7576(2) 0.9236(2) 0.3752(2) 0.0235(6) Uani 1 1 d .
H11A H 0.7494 0.9921 0.3720 0.028 Uiso 1 1 calc R
C12 C 0.70895(19) 0.8652(2) 0.30688(19) 0.0188(6) Uani 1 1 d .
H12A H 0.6674 0.8942 0.2573 0.023 Uiso 1 1 calc R
C13 C 0.50514(19) 0.4975(2) 0.17640(18) 0.0176(6) Uani 1 1 d .
C14 C 0.5160(2) 0.4026(2) 0.1547(2) 0.0230(6) Uani 1 1 d .
H14A H 0.5630 0.3871 0.1408 0.028 Uiso 1 1 calc R
C15 C 0.4590(2) 0.3305(2) 0.1533(2) 0.0267(7) Uani 1 1 d .
H15A H 0.4673 0.2657 0.1389 0.032 Uiso 1 1 calc R
C16 C 0.3902(2) 0.3523(2) 0.1727(2) 0.0269(7) Uani 1 1 d .
H16A H 0.3507 0.3028 0.1709 0.032 Uiso 1 1 calc R
C17 C 0.3789(2) 0.4461(2) 0.1948(2) 0.0249(7) Uani 1 1 d .
H17A H 0.3318 0.4610 0.2088 0.030 Uiso 1 1 calc R
C18 C 0.4360(2) 0.5188(2) 0.1967(2) 0.0219(6) Uani 1 1 d .
H18A H 0.4280 0.5834 0.2118 0.026 Uiso 1 1 calc R
C19 C 0.7224(2) 0.4420(2) 0.3706(2) 0.0264(7) Uani 1 1 d .
H19A H 0.6958 0.4102 0.3151 0.040 Uiso 1 1 calc R
H19B H 0.7476 0.3924 0.4146 0.040 Uiso 1 1 calc R
H19C H 0.7673 0.4865 0.3707 0.040 Uiso 1 1 calc R
C20 C 0.5407(2) 0.4350(3) 0.3947(2) 0.0299(7) Uani 1 1 d .
H20A H 0.5152 0.3986 0.3415 0.045 Uiso 1 1 calc R
H20B H 0.4971 0.4769 0.4010 0.045 Uiso 1 1 calc R
H20C H 0.5626 0.3893 0.4424 0.045 Uiso 1 1 calc R
C21 C 0.6805(2) 0.5853(2) 0.50621(19) 0.0242(7) Uani 1 1 d .
H21A H 0.6337 0.6203 0.5131 0.036 Uiso 1 1 calc R
H21B H 0.7249 0.6317 0.5083 0.036 Uiso 1 1 calc R
H21C H 0.7050 0.5376 0.5520 0.036 Uiso 1 1 calc R
C22 C 0.57480(18) 0.9995(2) 0.37640(18) 0.0157(5) Uani 1 1 d .
C23 C 0.62348(18) 1.0089(2) 0.46404(18) 0.0165(6) Uani 1 1 d .
C24 C 0.6697(2) 1.0941(2) 0.49618(19) 0.0214(6) Uani 1 1 d .
H24A H 0.7032 1.0997 0.5553 0.026 Uiso 1 1 calc R
C25 C 0.6673(2) 1.1704(2) 0.4431(2) 0.0253(7) Uani 1 1 d .
H25A H 0.6989 1.2282 0.4654 0.030 Uiso 1 1 calc R
C26 C 0.6182(2) 1.1614(2) 0.3572(2) 0.0220(6) Uani 1 1 d .
H26A H 0.6160 1.2141 0.3207 0.026 Uiso 1 1 calc R
C27 C 0.57177(19) 1.0770(2) 0.32265(19) 0.0186(6) Uani 1 1 d .
C28 C 0.62873(19) 0.9279(2) 0.52280(17) 0.0166(6) Uani 1 1 d .
C29 C 0.5550(2) 0.8844(2) 0.52340(19) 0.0201(6) Uani 1 1 d .
H29A H 0.5004 0.9079 0.4862 0.024 Uiso 1 1 calc R
C30 C 0.5605(2) 0.8076(2) 0.5774(2) 0.0234(6) Uani 1 1 d .
H30A H 0.5097 0.7794 0.5776 0.028 Uiso 1 1 calc R
C31 C 0.6400(2) 0.7718(2) 0.6313(2) 0.0273(7) Uani 1 1 d .
H31A H 0.6439 0.7186 0.6679 0.033 Uiso 1 1 calc R
C32 C 0.7134(2) 0.8145(2) 0.6312(2) 0.0263(7) Uani 1 1 d .
H32A H 0.7679 0.7902 0.6679 0.032 Uiso 1 1 calc R
C33 C 0.7082(2) 0.8921(2) 0.57832(18) 0.0207(6) Uani 1 1 d .
H33A H 0.7592 0.9213 0.5797 0.025 Uiso 1 1 calc R
C34 C 0.5236(2) 1.0737(2) 0.22929(19) 0.0191(6) Uani 1 1 d .
C35 C 0.5678(2) 1.0768(2) 0.1768(2) 0.0236(6) Uani 1 1 d .
H35A H 0.6286 1.0761 0.2012 0.028 Uiso 1 1 calc R
C36 C 0.5239(2) 1.0809(3) 0.0896(2) 0.0293(7) Uani 1 1 d .
H36A H 0.5547 1.0821 0.0544 0.035 Uiso 1 1 calc R
C37 C 0.4353(2) 1.0833(2) 0.0537(2) 0.0302(8) Uani 1 1 d .
H37A H 0.4051 1.0866 -0.0062 0.036 Uiso 1 1 calc R
C38 C 0.3911(2) 1.0807(2) 0.1055(2) 0.0284(7) Uani 1 1 d .
H38A H 0.3303 1.0818 0.0810 0.034 Uiso 1 1 calc R
C39 C 0.4347(2) 1.0766(2) 0.1927(2) 0.0237(6) Uani 1 1 d .
H39A H 0.4037 1.0758 0.2277 0.028 Uiso 1 1 calc R
C40 C 0.3359(2) 0.9236(2) 0.2802(2) 0.0246(7) Uani 1 1 d .
H40A H 0.3291 0.9843 0.2482 0.037 Uiso 1 1 calc R
H40B H 0.3435 0.9387 0.3384 0.037 Uiso 1 1 calc R
H40C H 0.2848 0.8831 0.2531 0.037 Uiso 1 1 calc R
C41 C 0.4382(2) 0.8183(2) 0.17215(19) 0.0236(6) Uani 1 1 d .
H41A H 0.4347 0.8776 0.1394 0.035 Uiso 1 1 calc R
H41B H 0.3892 0.7762 0.1409 0.035 Uiso 1 1 calc R
H41C H 0.4914 0.7836 0.1813 0.035 Uiso 1 1 calc R
C42 C 0.4439(2) 0.7293(2) 0.3498(2) 0.0227(6) Uani 1 1 d .
H42A H 0.4934 0.6907 0.3529 0.034 Uiso 1 1 calc R
H42B H 0.3914 0.6912 0.3218 0.034 Uiso 1 1 calc R
H42C H 0.4503 0.7466 0.4071 0.034 Uiso 1 1 calc R

loop_
_atom_site_aniso_label
_atom_site_aniso_U_11
_atom_site_aniso_U_22
_atom_site_aniso_U_33
_atom_site_aniso_U_23
_atom_site_aniso_U_13
_atom_site_aniso_U_12
Sm1 0.01726(7) 0.01525(7) 0.01859(7) -0.00318(6) 0.00613(5) 0.00215(6)
Al1 0.0207(5) 0.0154(4) 0.0179(4) 0.0005(3) 0.0085(4) 0.0023(3)
Al2 0.0139(4) 0.0187(4) 0.0169(4) -0.0033(3) 0.0056(3) -0.0005(3)
O1 0.0175(10) 0.0149(9) 0.0160(10) -0.0003(7) 0.0075(8) 0.0009(8)
O2 0.0148(10) 0.0141(10) 0.0195(10) -0.0013(8) 0.0052(8) 0.0006(8)
C1 0.0151(13) 0.0143(13) 0.0168(13) 0.0000(10) 0.0071(11) 0.0023(10)
C2 0.0172(14) 0.0162(13) 0.0193(14) 0.0016(11) 0.0047(11) -0.0023(11)
C3 0.0259(16) 0.0228(16) 0.0244(15) 0.0000(12) 0.0119(13) -0.0066(12)
C4 0.0322(18) 0.0293(17) 0.0188(15) 0.0005(12) 0.0117(13) -0.0069(14)
C5 0.0228(16) 0.0233(15) 0.0194(15) -0.0046(12) 0.0062(12) -0.0029(12)
C6 0.0171(14) 0.0143(13) 0.0186(14) 0.0009(10) 0.0068(11) 0.0002(11)
C7 0.0140(13) 0.0193(14) 0.0199(13) -0.0021(11) 0.0065(11) -0.0046(11)
C8 0.0206(15) 0.0212(15) 0.0247(15) 0.0007(12) 0.0107(12) -0.0004(12)
C9 0.0166(14) 0.0364(18) 0.0191(14) -0.0010(13) 0.0069(12) -0.0024(13)
C10 0.0207(16) 0.0351(18) 0.0226(15) -0.0118(13) 0.0112(13) -0.0098(13)
C11 0.0212(16) 0.0214(15) 0.0320(17) -0.0068(13) 0.0150(13) -0.0039(12)
C12 0.0164(14) 0.0198(14) 0.0227(15) -0.0005(11) 0.0104(12) -0.0006(11)
C13 0.0184(14) 0.0177(14) 0.0140(13) 0.0000(10) 0.0040(11) -0.0031(11)
C14 0.0276(17) 0.0204(15) 0.0221(15) -0.0033(12) 0.0111(13) -0.0016(13)
C15 0.0361(19) 0.0189(15) 0.0229(16) -0.0022(12) 0.0095(14) -0.0040(13)
C16 0.0244(17) 0.0254(16) 0.0250(16) 0.0029(13) 0.0041(13) -0.0086(13)
C17 0.0164(15) 0.0318(17) 0.0249(16) 0.0033(13) 0.0068(12) -0.0018(13)
C18 0.0183(15) 0.0210(15) 0.0244(15) 0.0013(12) 0.0065(12) 0.0011(12)
C19 0.0283(17) 0.0240(16) 0.0267(16) 0.0017(13) 0.0109(14) 0.0087(13)
C20 0.0339(19) 0.0297(18) 0.0251(17) 0.0037(13) 0.0107(14) -0.0045(15)
C21 0.0289(17) 0.0242(16) 0.0187(15) 0.0032(12) 0.0087(13) 0.0050(13)
C22 0.0137(13) 0.0149(13) 0.0187(14) -0.0030(10) 0.0068(11) 0.0001(10)
C23 0.0137(13) 0.0184(14) 0.0202(14) -0.0025(11) 0.0096(11) 0.0003(11)
C24 0.0210(15) 0.0242(15) 0.0182(14) -0.0039(12) 0.0070(12) -0.0033(12)
C25 0.0275(17) 0.0210(15) 0.0271(17) -0.0049(12) 0.0106(14) -0.0070(13)
C26 0.0243(16) 0.0187(14) 0.0241(16) 0.0011(12) 0.0109(13) -0.0021(12)
C27 0.0154(14) 0.0195(14) 0.0206(14) -0.0012(11) 0.0067(11) 0.0008(11)
C28 0.0190(14) 0.0191(14) 0.0119(13) -0.0051(10) 0.0066(11) -0.0011(11)
C29 0.0214(15) 0.0191(14) 0.0216(15) -0.0038(11) 0.0106(12) -0.0011(12)
C30 0.0299(17) 0.0234(16) 0.0240(16) -0.0046(12) 0.0184(14) -0.0033(13)
C31 0.0407(19) 0.0216(15) 0.0223(15) 0.0033(12) 0.0156(14) 0.0031(14)
C32 0.0277(17) 0.0283(17) 0.0185(15) -0.0003(12) 0.0048(13) 0.0075(14)
C33 0.0185(15) 0.0260(16) 0.0170(14) -0.0046(12) 0.0064(12) 0.0008(12)
C34 0.0237(15) 0.0131(13) 0.0197(14) 0.0004(10) 0.0080(12) -0.0003(11)
C35 0.0222(16) 0.0260(16) 0.0219(15) -0.0003(12) 0.0080(13) 0.0012(13)
C36 0.0340(19) 0.0303(18) 0.0238(16) -0.0022(13) 0.0119(14) 0.0013(15)
C37 0.038(2) 0.0222(16) 0.0205(16) -0.0014(12) 0.0014(14) -0.0013(14)
C38 0.0237(17) 0.0222(16) 0.0300(17) 0.0023(13) 0.0012(14) -0.0034(13)
C39 0.0200(16) 0.0197(15) 0.0309(17) 0.0025(12) 0.0097(13) -0.0018(12)
C40 0.0204(16) 0.0288(17) 0.0272(16) -0.0010(13) 0.0123(13) 0.0015(13)
C41 0.0248(16) 0.0247(16) 0.0198(15) -0.0041(12) 0.0075(13) 0.0011(13)
C42 0.0197(14) 0.0205(15) 0.0259(15) -0.0019(12) 0.0071(12) -0.0017(12)

loop_
_atom_type_symbol
_atom_type_description
_atom_type_scat_dispersion_real
_atom_type_scat_dispersion_imag
_atom_type_scat_source
C C 0.0033 0.0016 'International Tables Vol C Tables 4.2.6.8 and 6.1.1.4'
H H 0.0000 0.0000 'International Tables Vol C Tables 4.2.6.8 and 6.1.1.4'
O O 0.0106 0.0060 'International Tables Vol C Tables 4.2.6.8 and 6.1.1.4'
Al Al 0.0645 0.0514 'International Tables Vol C Tables 4.2.6.8 and 6.1.1.4'
Sm Sm -0.1638 3.4418 'International Tables Vol C Tables 4.2.6.8 and 6.1.1.4'

loop_
_geom_angle_atom_site_label_1
_geom_angle_atom_site_label_2
_geom_angle_atom_site_label_3
_geom_angle
O1 Sm1 O2 115.04(7)
O1 Sm1 C21 67.96(8)
O2 Sm1 C21 165.62(8)
O1 Sm1 C42 78.62(8)
O2 Sm1 C42 67.73(8)
C21 Sm1 C42 100.19(10)
O1 Sm1 C28 175.99(7)
O2 Sm1 C28 61.61(7)
C21 Sm1 C28 114.68(9)
C42 Sm1 C28 97.77(9)
O1 Sm1 C7 61.79(7)
O2 Sm1 C7 92.07(8)
C21 Sm1 C7 101.31(9)
C42 Sm1 C7 122.42(9)
C28 Sm1 C7 119.57(8)
O1 Sm1 C8 66.77(8)
O2 Sm1 C8 114.81(8)
C21 Sm1 C8 79.49(9)
C42 Sm1 C8 142.87(9)
C28 Sm1 C8 116.29(8)
C7 Sm1 C8 26.98(8)
O1 Sm1 C29 150.49(7)
O2 Sm1 C29 63.58(8)
C21 Sm1 C29 106.44(9)
C42 Sm1 C29 73.88(9)
C28 Sm1 C29 26.95(8)
C7 Sm1 C29 144.55(8)
C8 Sm1 C29 142.35(8)
O1 Al1 C20 117.49(13)
O1 Al1 C19 105.65(12)
C20 Al1 C19 113.76(16)
O1 Al1 C21 100.68(12)
C20 Al1 C21 104.67(15)
C19 Al1 C21 114.12(15)
O2 Al2 C41 108.21(12)
O2 Al2 C40 114.02(12)
C41 Al2 C40 117.02(14)
O2 Al2 C42 101.43(11)
C41 Al2 C42 109.28(14)
C40 Al2 C42 105.61(14)
C1 O1 Al1 130.22(18)
C1 O1 Sm1 121.92(16)
Al1 O1 Sm1 102.25(9)
C22 O2 Al2 142.34(18)
C22 O2 Sm1 117.86(16)
Al2 O2 Sm1 98.35(9)
O1 C1 C2 118.9(3)
O1 C1 C6 121.5(3)
C2 C1 C6 119.5(3)
C3 C2 C1 120.0(3)
C3 C2 C7 119.1(3)
C1 C2 C7 120.9(3)
C4 C3 C2 120.9(3)
C5 C4 C3 118.6(3)
C4 C5 C6 122.4(3)
C5 C6 C1 118.5(3)
C5 C6 C13 118.7(3)
C1 C6 C13 122.8(3)
C8 C7 C12 118.3(3)
C8 C7 C2 121.5(3)
C12 C7 C2 120.1(3)
C8 C7 Sm1 80.10(17)
C12 C7 Sm1 86.47(18)
C2 C7 Sm1 103.21(18)
C9 C8 C7 120.7(3)
C9 C8 Sm1 90.72(19)
C7 C8 Sm1 72.92(17)
C10 C9 C8 120.0(3)
C11 C10 C9 120.1(3)
C10 C11 C12 120.0(3)
C11 C12 C7 120.8(3)
C14 C13 C18 119.0(3)
C14 C13 C6 119.8(3)
C18 C13 C6 121.2(3)
C15 C14 C13 120.6(3)
C16 C15 C14 120.2(3)
C15 C16 C17 119.9(3)
C16 C17 C18 120.2(3)
C17 C18 C13 120.2(3)
Al1 C21 Sm1 87.98(11)
O2 C22 C27 122.3(3)
O2 C22 C23 118.0(3)
C27 C22 C23 119.4(3)
C24 C23 C22 119.9(3)
C24 C23 C28 119.3(3)
C22 C23 C28 120.8(3)
C25 C24 C23 120.8(3)
C24 C25 C26 119.1(3)
C25 C26 C27 121.8(3)
C26 C27 C22 119.1(3)
C26 C27 C34 117.3(3)
C22 C27 C34 123.6(3)
C33 C28 C29 118.3(3)
C33 C28 C23 120.4(3)
C29 C28 C23 121.3(3)
C33 C28 Sm1 85.99(17)
C29 C28 Sm1 82.18(17)
C23 C28 Sm1 100.79(17)
C30 C29 C28 121.0(3)
C30 C29 Sm1 92.36(19)
C28 C29 Sm1 70.88(16)
C29 C30 C31 120.1(3)
C32 C31 C30 119.3(3)
C31 C32 C33 120.7(3)
C32 C33 C28 120.7(3)
C39 C34 C35 118.9(3)
C39 C34 C27 121.2(3)
C35 C34 C27 119.7(3)
C36 C35 C34 120.7(3)
C35 C36 C37 120.1(3)
C38 C37 C36 119.5(3)
C37 C38 C39 120.6(3)
C38 C39 C34 120.3(3)
Al2 C42 Sm1 84.98(11)

loop_
_geom_bond_atom_site_label_1
_geom_bond_atom_site_label_2
_geom_bond_distance
Sm1 O1 2.496(2)
Sm1 O2 2.534(2)
Sm1 C21 2.811(3)
Sm1 C42 2.827(3)
Sm1 C28 2.910(3)
Sm1 C7 2.940(3)
Sm1 C8 3.030(3)
Sm1 C29 3.051(3)
Al1 O1 1.844(2)
Al1 C20 1.964(4)
Al1 C19 1.968(3)
Al1 C21 2.021(3)
Al2 O2 1.833(2)
Al2 C41 1.964(3)
Al2 C40 1.968(3)
Al2 C42 2.035(3)
O1 C1 1.359(3)
O2 C22 1.357(3)
C1 C2 1.399(4)
C1 C6 1.401(4)
C2 C3 1.386(4)
C2 C7 1.478(4)
C3 C4 1.379(4)
C4 C5 1.379(4)
C5 C6 1.388(4)
C6 C13 1.487(4)
C7 C8 1.396(4)
C7 C12 1.396(4)
C8 C9 1.389(4)
C9 C10 1.386(5)
C10 C11 1.378(5)
C11 C12 1.390(4)
C13 C14 1.388(4)
C13 C18 1.390(4)
C14 C15 1.381(5)
C15 C16 1.378(5)
C16 C17 1.379(5)
C17 C18 1.387(4)
C22 C27 1.398(4)
C22 C23 1.406(4)
C23 C24 1.395(4)
C23 C28 1.483(4)
C24 C25 1.380(4)
C25 C26 1.382(4)
C26 C27 1.395(4)
C27 C34 1.484(4)
C28 C33 1.396(4)
C28 C29 1.396(4)
C29 C30 1.386(4)
C30 C31 1.389(5)
C31 C32 1.384(5)
C32 C33 1.382(5)
C34 C39 1.389(4)
C34 C35 1.392(4)
C35 C36 1.384(5)
C36 C37 1.384(5)
C37 C38 1.384(5)
C38 C39 1.384(5)

loop_
_geom_torsion_atom_site_label_1
_geom_torsion_atom_site_label_2
_geom_torsion_atom_site_label_3
_geom_torsion_atom_site_label_4
_geom_torsion
C20 Al1 O1 C1 -103.8(3)
C19 Al1 O1 C1 24.3(3)
C21 Al1 O1 C1 143.3(2)
C20 Al1 O1 Sm1 103.04(14)
C19 Al1 O1 Sm1 -128.82(12)
C21 Al1 O1 Sm1 -9.83(13)
O2 Sm1 O1 C1 46.8(2)
C21 Sm1 O1 C1 -148.6(2)
C42 Sm1 O1 C1 105.4(2)
C28 Sm1 O1 C1 79.6(11)
C7 Sm1 O1 C1 -31.36(19)
C8 Sm1 O1 C1 -60.88(19)
C29 Sm1 O1 C1 126.9(2)
O2 Sm1 O1 Al1 -157.17(8)
C21 Sm1 O1 Al1 7.47(10)
C42 Sm1 O1 Al1 -98.55(10)
C28 Sm1 O1 Al1 -124.4(10)
C7 Sm1 O1 Al1 124.68(11)
C8 Sm1 O1 Al1 95.17(10)
C29 Sm1 O1 Al1 -77.05(17)
C41 Al2 O2 C22 105.8(3)
C40 Al2 O2 C22 -26.3(3)
C42 Al2 O2 C22 -139.3(3)
C41 Al2 O2 Sm1 -89.77(12)
C40 Al2 O2 Sm1 138.14(12)
C42 Al2 O2 Sm1 25.14(12)
O1 Sm1 O2 C22 -144.82(18)
C21 Sm1 O2 C22 116.3(3)
C42 Sm1 O2 C22 150.4(2)
C28 Sm1 O2 C22 37.64(18)
C7 Sm1 O2 C22 -85.17(19)
C8 Sm1 O2 C22 -70.1(2)
C29 Sm1 O2 C22 67.99(19)
O1 Sm1 O2 Al2 45.84(10)
C21 Sm1 O2 Al2 -53.0(3)
C42 Sm1 O2 Al2 -18.90(9)
C28 Sm1 O2 Al2 -131.69(11)
C7 Sm1 O2 Al2 105.50(9)
C8 Sm1 O2 Al2 120.55(10)
C29 Sm1 O2 Al2 -101.34(11)
Al1 O1 C1 C2 -117.3(3)
Sm1 O1 C1 C2 31.4(3)
Al1 O1 C1 C6 65.6(3)
Sm1 O1 C1 C6 -145.8(2)
O1 C1 C2 C3 -176.4(3)
C6 C1 C2 C3 0.9(4)
O1 C1 C2 C7 2.3(4)
C6 C1 C2 C7 179.6(3)
C1 C2 C3 C4 -1.0(5)
C7 C2 C3 C4 -179.7(3)
C2 C3 C4 C5 0.3(5)
C3 C4 C5 C6 0.5(5)
C4 C5 C6 C1 -0.6(5)
C4 C5 C6 C13 178.9(3)
O1 C1 C6 C5 177.1(3)
C2 C1 C6 C5 -0.1(4)
O1 C1 C6 C13 -2.4(4)
C2 C1 C6 C13 -179.6(3)
C3 C2 C7 C8 -120.5(3)
C1 C2 C7 C8 60.9(4)
C3 C2 C7 C12 59.6(4)
C1 C2 C7 C12 -119.1(3)
C3 C2 C7 Sm1 153.2(2)
C1 C2 C7 Sm1 -25.5(3)
O1 Sm1 C7 C8 -93.84(19)
O2 Sm1 C7 C8 148.69(18)
C21 Sm1 C7 C8 -36.63(19)
C42 Sm1 C7 C8 -146.55(17)
C28 Sm1 C7 C8 90.46(19)
C29 Sm1 C7 C8 104.5(2)
O1 Sm1 C7 C12 146.6(2)
O2 Sm1 C7 C12 29.11(18)
C21 Sm1 C7 C12 -156.22(18)
C42 Sm1 C7 C12 93.87(19)
C28 Sm1 C7 C12 -29.1(2)
C8 Sm1 C7 C12 -119.6(3)
C29 Sm1 C7 C12 -15.1(3)
O1 Sm1 C7 C2 26.46(17)
O2 Sm1 C7 C2 -91.01(18)
C21 Sm1 C7 C2 83.67(19)
C42 Sm1 C7 C2 -26.2(2)
C28 Sm1 C7 C2 -149.24(17)
C8 Sm1 C7 C2 120.3(3)
C29 Sm1 C7 C2 -135.21(18)
C12 C7 C8 C9 0.1(4)
C2 C7 C8 C9 -179.9(3)
Sm1 C7 C8 C9 -80.4(3)
C12 C7 C8 Sm1 80.5(2)
C2 C7 C8 Sm1 -99.5(3)
O1 Sm1 C8 C9 -164.9(2)
O2 Sm1 C8 C9 87.1(2)
C21 Sm1 C8 C9 -94.5(2)
C42 Sm1 C8 C9 172.48(18)
C28 Sm1 C8 C9 18.0(2)
C7 Sm1 C8 C9 122.0(3)
C29 Sm1 C8 C9 8.9(3)
O1 Sm1 C8 C7 73.10(18)
O2 Sm1 C8 C7 -34.90(19)
C21 Sm1 C8 C7 143.48(19)
C42 Sm1 C8 C7 50.4(2)
C28 Sm1 C8 C7 -104.06(18)
C29 Sm1 C8 C7 -113.17(19)
C7 C8 C9 C10 -0.3(5)
Sm1 C8 C9 C10 -70.8(3)
C8 C9 C10 C11 0.2(5)
C9 C10 C11 C12 0.1(5)
C10 C11 C12 C7 -0.3(5)
C8 C7 C12 C11 0.2(4)
C2 C7 C12 C11 -179.8(3)
Sm1 C7 C12 C11 77.0(3)
C5 C6 C13 C14 58.7(4)
C1 C6 C13 C14 -121.8(3)
C5 C6 C13 C18 -118.4(3)
C1 C6 C13 C18 61.1(4)
C18 C13 C14 C15 0.0(5)
C6 C13 C14 C15 -177.1(3)
C13 C14 C15 C16 0.6(5)
C14 C15 C16 C17 -0.9(5)
C15 C16 C17 C18 0.7(5)
C16 C17 C18 C13 -0.1(5)
C14 C13 C18 C17 -0.3(5)
C6 C13 C18 C17 176.8(3)
O1 Al1 C21 Sm1 8.52(11)
C20 Al1 C21 Sm1 -113.82(13)
C19 Al1 C21 Sm1 121.18(13)
O1 Sm1 C21 Al1 -6.67(9)
O2 Sm1 C21 Al1 98.4(3)
C42 Sm1 C21 Al1 66.53(12)
C28 Sm1 C21 Al1 170.05(10)
C7 Sm1 C21 Al1 -59.72(12)
C8 Sm1 C21 Al1 -75.70(11)
C29 Sm1 C21 Al1 142.59(10)
Al2 O2 C22 C27 -59.5(4)
Sm1 O2 C22 C27 137.9(2)
Al2 O2 C22 C23 127.0(3)
Sm1 O2 C22 C23 -35.6(3)
O2 C22 C23 C24 172.2(3)
C27 C22 C23 C24 -1.5(4)
O2 C22 C23 C28 -5.8(4)
C27 C22 C23 C28 -179.5(3)
C22 C23 C24 C25 1.0(5)
C28 C23 C24 C25 179.0(3)
C23 C24 C25 C26 0.1(5)
C24 C25 C26 C27 -0.7(5)
C25 C26 C27 C22 0.2(5)
C25 C26 C27 C34 -178.0(3)
O2 C22 C27 C26 -172.5(3)
C23 C22 C27 C26 0.9(4)
O2 C22 C27 C34 5.5(5)
C23 C22 C27 C34 178.9(3)
C24 C23 C28 C33 -52.1(4)
C22 C23 C28 C33 125.9(3)
C24 C23 C28 C29 128.9(3)
C22 C23 C28 C29 -53.1(4)
C24 C23 C28 Sm1 -143.8(2)
C22 C23 C28 Sm1 34.2(3)
O1 Sm1 C28 C33 172.3(10)
O2 Sm1 C28 C33 -153.8(2)
C21 Sm1 C28 C33 41.8(2)
C42 Sm1 C28 C33 146.78(18)
C7 Sm1 C28 C33 -78.8(2)
C8 Sm1 C28 C33 -48.4(2)
C29 Sm1 C28 C33 119.2(3)
O1 Sm1 C28 C29 53.1(11)
O2 Sm1 C28 C29 86.97(18)
C21 Sm1 C28 C29 -77.5(2)
C42 Sm1 C28 C29 27.54(19)
C7 Sm1 C28 C29 161.93(17)
C8 Sm1 C28 C29 -167.67(17)
O1 Sm1 C28 C23 -67.4(11)
O2 Sm1 C28 C23 -33.53(16)
C21 Sm1 C28 C23 162.02(17)
C42 Sm1 C28 C23 -92.97(18)
C7 Sm1 C28 C23 41.4(2)
C8 Sm1 C28 C23 71.83(19)
C29 Sm1 C28 C23 -120.5(3)
C33 C28 C29 C30 -0.2(4)
C23 C28 C29 C30 178.9(3)
Sm1 C28 C29 C30 81.0(3)
C33 C28 C29 Sm1 -81.1(2)
C23 C28 C29 Sm1 97.9(2)
O1 Sm1 C29 C30 64.5(3)
O2 Sm1 C29 C30 159.1(2)
C21 Sm1 C29 C30 -9.7(2)
C42 Sm1 C29 C30 86.4(2)
C28 Sm1 C29 C30 -122.1(3)
C7 Sm1 C29 C30 -149.78(19)
C8 Sm1 C29 C30 -103.8(2)
O1 Sm1 C29 C28 -173.49(16)
O2 Sm1 C29 C28 -78.80(18)
C21 Sm1 C29 C28 112.36(18)
C42 Sm1 C29 C28 -151.52(19)
C7 Sm1 C29 C28 -27.7(3)
C8 Sm1 C29 C28 18.3(2)
C28 C29 C30 C31 -0.9(5)
Sm1 C29 C30 C31 68.2(3)
C29 C30 C31 C32 0.9(5)
C30 C31 C32 C33 0.1(5)
C31 C32 C33 C28 -1.2(5)
C29 C28 C33 C32 1.2(4)
C23 C28 C33 C32 -177.9(3)
Sm1 C28 C33 C32 -77.7(3)
C26 C27 C34 C39 -110.1(3)
C22 C27 C34 C39 71.9(4)
C26 C27 C34 C35 64.0(4)
C22 C27 C34 C35 -114.0(3)
C39 C34 C35 C36 -1.2(5)
C27 C34 C35 C36 -175.4(3)
C34 C35 C36 C37 0.9(5)
C35 C36 C37 C38 -0.5(5)
C36 C37 C38 C39 0.5(5)
C37 C38 C39 C34 -0.9(5)
C35 C34 C39 C38 1.1(5)
C27 C34 C39 C38 175.3(3)
O2 Al2 C42 Sm1 -22.22(10)
C41 Al2 C42 Sm1 91.90(13)
C40 Al2 C42 Sm1 -141.40(11)
O1 Sm1 C42 Al2 -106.45(10)
O2 Sm1 C42 Al2 16.84(8)
C21 Sm1 C42 Al2 -171.30(10)
C28 Sm1 C42 Al2 71.79(11)
C7 Sm1 C42 Al2 -60.80(13)
C8 Sm1 C42 Al2 -85.29(16)
C29 Sm1 C42 Al2 84.38(11)
